data_7151813
loop_
_publ_author_name
'Gruner, Konstanze K.'
'Hopfmann, Thomas'
'Matsumoto, Kazuhiro'
'J\"ager, Anne'
'Katsuki, Tsutomu'
'Kn\"olker, Hans-Joachim'

_publ_section_title
;
 Efficient iron-mediated approach to pyrano[3,2-a]carbazole
 alkaloids--first total syntheses of O-methylmurrayamine A and
 7-methoxymurrayacine, first asymmetric synthesis and assignment of the
 absolute configuration of (-)-trans-dihydroxygirinimbine.
;
_journal_issue 7
_journal_name_full 'Organic &amp; biomolecular chemistry'
_journal_page_first 2057
_journal_page_last 2061
_journal_paper_doi 10.1039/c0ob01088j
_journal_volume 9
_journal_year 2011
_chemical_compound_source synthesis
_chemical_formula_moiety 'C18 H17 N O'
_chemical_formula_sum 'C18 H17 N O'
_chemical_formula_weight 263.33
_space_group_IT_number 9
_symmetry_cell_setting monoclinic
_symmetry_Int_Tables_number 9
_symmetry_space_group_name_Hall 'C -2yc'
_symmetry_space_group_name_H-M 'C 1 c 1'
_atom_sites_solution_hydrogens geom
_atom_sites_solution_primary direct
_atom_sites_solution_secondary difmap
_audit_creation_method SHELXL-97
_cell_angle_alpha 90.00
_cell_angle_beta 109.03(3)
_cell_angle_gamma 90.00
_cell_formula_units_Z 4
_cell_length_a 11.960(2)
_cell_length_b 16.344(3)
_cell_length_c 7.655(2)
_cell_measurement_reflns_used 533
_cell_measurement_temperature 198(2)
_cell_measurement_theta_max 24.754
_cell_measurement_theta_min 4.026
_cell_volume 1414.6(6)
_computing_cell_refinement 'Dirax/lsq (Duisenberg, 1992)'
_computing_data_collection 'Collect (Nonius BV, 1999)'
_computing_data_reduction 'EvalCCD (Duisenberg et al., 2003)'
_computing_molecular_graphics 'ORTEP-3 for Windows (Farrugia, 1997)'
_computing_publication_material 'WinGX (Farrugia 1999), enCIFer (Allen et al. 2004)'
_computing_structure_refinement 'SHELXL-97 (Sheldrick, 1997), WinGX (Farrugia 1999), PLATON (Spek 2005)'
_computing_structure_solution 'SIR2004 (Burla et al., 2005)'
_diffrn_ambient_temperature 198(2)
_diffrn_detector_area_resol_mean 9
_diffrn_measured_fraction_theta_full 0.998
_diffrn_measured_fraction_theta_max 0.998
_diffrn_measurement_device_type KappaCCD
_diffrn_measurement_method \f
_diffrn_radiation_monochromator graphite
_diffrn_radiation_probe x-ray
_diffrn_radiation_type MoK\a
_diffrn_radiation_wavelength 0.71073
_diffrn_reflns_av_R_equivalents 0.0753
_diffrn_reflns_av_sigmaI/netI 0.0394
_diffrn_reflns_limit_h_max 15
_diffrn_reflns_limit_h_min -15
_diffrn_reflns_limit_k_max 21
_diffrn_reflns_limit_k_min -21
_diffrn_reflns_limit_l_max 10
_diffrn_reflns_limit_l_min -10
_diffrn_reflns_number 24148
_diffrn_reflns_theta_full 28.00
_diffrn_reflns_theta_max 28.00
_diffrn_reflns_theta_min 3.07
_diffrn_source 'fine-focus sealed tube'
_exptl_absorpt_coefficient_mu 0.076
_exptl_absorpt_correction_T_max 0.9932
_exptl_absorpt_correction_T_min 0.9119
_exptl_absorpt_correction_type multi-scan
_exptl_absorpt_process_details 'SADABS version 2.10 (Sheldrick,Bruker AXS Inc.,2002)'
_exptl_crystal_colour colourless
_exptl_crystal_density_diffrn 1.236
_exptl_crystal_density_method 'not measured'
_exptl_crystal_description bock
_exptl_crystal_F_000 560
_exptl_crystal_size_max 0.42
_exptl_crystal_size_mid 0.17
_exptl_crystal_size_min 0.09
_refine_diff_density_max 0.127
_refine_diff_density_min -0.212
_refine_diff_density_rms 0.041
_refine_ls_abs_structure_details 'Flack H D (1983), Acta Cryst. A39, 876-881'
_refine_ls_abs_structure_Flack 0.1(11)
_refine_ls_extinction_method none
_refine_ls_goodness_of_fit_ref 1.037
_refine_ls_hydrogen_treatment mixed
_refine_ls_matrix_type full
_refine_ls_number_parameters 188
_refine_ls_number_reflns 3367
_refine_ls_number_restraints 2
_refine_ls_restrained_S_all 1.036
_refine_ls_R_factor_all 0.0593
_refine_ls_R_factor_gt 0.0375
_refine_ls_shift/su_max 0.000
_refine_ls_shift/su_mean 0.000
_refine_ls_structure_factor_coef Fsqd
_refine_ls_weighting_details 'calc w=1/[\s^2^(Fo^2^)+(0.0457P)^2^+0.0152P] where P=(Fo^2^+2Fc^2^)/3'
_refine_ls_weighting_scheme calc
_refine_ls_wR_factor_gt 0.0747
_refine_ls_wR_factor_ref 0.0811
_reflns_number_gt 2602
_reflns_number_total 3367
_reflns_threshold_expression >2sigma(I)
_cod_data_source_file c0ob01088j.txt
_cod_data_source_block an147
_cod_original_cell_volume 1414.6(5)
_cod_original_sg_symbol_H-M 'C c'
_cod_database_code 7151813

loop_
_symmetry_equiv_pos_as_xyz
'x, y, z'
'x, -y, z+1/2'
'x+1/2, y+1/2, z'
'x+1/2, -y+1/2, z+1/2'

loop_
_atom_site_label
_atom_site_type_symbol
_atom_site_fract_x
_atom_site_fract_y
_atom_site_fract_z
_atom_site_U_iso_or_equiv
_atom_site_adp_type
_atom_site_occupancy
_atom_site_symmetry_multiplicity
_atom_site_calc_flag
_atom_site_refinement_flags
_atom_site_disorder_assembly
_atom_site_disorder_group
C1 C 0.73965(14) 0.70423(8) 0.81443(18) 0.0292(3) Uani 1 1 d . . .
C2 C 0.63649(13) 0.66215(9) 0.72083(17) 0.0303(3) Uani 1 1 d . . .
O2 O 0.52900(8) 0.69375(6) 0.71935(11) 0.0330(3) Uani 1 1 d . . .
C3 C 0.63358(14) 0.59137(9) 0.61446(18) 0.0339(4) Uani 1 1 d . . .
C4 C 0.74051(14) 0.55899(9) 0.61314(18) 0.0352(4) Uani 1 1 d . . .
H4 H 0.7409 0.5111 0.5431 0.042 Uiso 1 1 calc R . .
C4A C 0.84740(14) 0.59579(9) 0.71329(17) 0.0322(3) Uani 1 1 d . . .
C4B C 0.97025(15) 0.57757(9) 0.74291(19) 0.0332(3) Uani 1 1 d . . .
C5 C 1.02974(15) 0.51409(10) 0.6896(2) 0.0397(4) Uani 1 1 d . . .
H5 H 0.9867 0.4708 0.6145 0.048 Uiso 1 1 calc R . .
C6 C 1.15134(17) 0.51451(11) 0.7465(2) 0.0443(4) Uani 1 1 d . . .
H6 H 1.1921 0.4710 0.7112 0.053 Uiso 1 1 calc R . .
C7 C 1.21559(15) 0.57818(10) 0.8559(2) 0.0430(4) Uani 1 1 d . . .
H7 H 1.2995 0.5775 0.8921 0.052 Uiso 1 1 calc R . .
C8 C 1.15963(14) 0.64217(10) 0.9124(2) 0.0375(4) Uani 1 1 d . . .
H8 H 1.2033 0.6853 0.9872 0.045 Uiso 1 1 calc R . .
C8A C 1.03688(14) 0.64057(9) 0.85523(18) 0.0326(4) Uani 1 1 d . . .
N9 N 0.95970(12) 0.69638(8) 0.89234(17) 0.0323(3) Uani 1 1 d . . .
C9A C 0.84512(15) 0.66875(9) 0.81038(18) 0.0306(3) Uani 1 1 d . . .
C10 C 0.72984(14) 0.78260(9) 0.89878(18) 0.0317(3) Uani 1 1 d . . .
H10 H 0.7951 0.8192 0.9342 0.038 Uiso 1 1 calc R . .
C11 C 0.62963(13) 0.80249(9) 0.92578(18) 0.0340(4) Uani 1 1 d . . .
H11 H 0.6203 0.8552 0.9712 0.041 Uiso 1 1 calc R . .
C12 C 0.53098(13) 0.74165(9) 0.88454(18) 0.0347(3) Uani 1 1 d . . .
C13 C 0.55047(17) 0.68242(10) 1.0461(2) 0.0442(4) Uani 1 1 d . . .
H13A H 0.6264 0.6544 1.0698 0.066 Uiso 1 1 calc R . .
H13B H 0.4865 0.6419 1.0155 0.066 Uiso 1 1 calc R . .
H13C H 0.5509 0.7129 1.1566 0.066 Uiso 1 1 calc R . .
C14 C 0.41076(15) 0.78179(11) 0.8324(2) 0.0442(4) Uani 1 1 d . . .
H14A H 0.3491 0.7398 0.7926 0.066 Uiso 1 1 calc R . .
H14B H 0.4023 0.8206 0.7313 0.066 Uiso 1 1 calc R . .
H14C H 0.4029 0.8110 0.9396 0.066 Uiso 1 1 calc R . .
C15 C 0.51700(16) 0.55414(10) 0.5038(2) 0.0462(4) Uani 1 1 d . . .
H15A H 0.5309 0.5022 0.4502 0.069 Uiso 1 1 calc R . .
H15B H 0.4746 0.5917 0.4045 0.069 Uiso 1 1 calc R . .
H15C H 0.4695 0.5442 0.5846 0.069 Uiso 1 1 calc R . .
H9 H 0.9820(16) 0.7333(12) 0.979(2) 0.049(5) Uiso 1 1 d . . .

loop_
_atom_site_aniso_label
_atom_site_aniso_U_11
_atom_site_aniso_U_22
_atom_site_aniso_U_33
_atom_site_aniso_U_23
_atom_site_aniso_U_13
_atom_site_aniso_U_12
C1 0.0399(8) 0.0241(7) 0.0255(6) -0.0006(6) 0.0133(6) -0.0021(7)
C2 0.0387(9) 0.0265(7) 0.0255(6) 0.0001(6) 0.0102(6) 0.0005(7)
O2 0.0366(6) 0.0326(5) 0.0290(5) -0.0054(4) 0.0096(4) -0.0014(5)
C3 0.0473(10) 0.0257(8) 0.0275(7) -0.0035(6) 0.0104(6) -0.0053(7)
C4 0.0505(10) 0.0254(8) 0.0306(7) -0.0060(6) 0.0144(7) -0.0010(8)
C4A 0.0456(9) 0.0264(8) 0.0268(7) -0.0009(6) 0.0147(6) -0.0008(7)
C4B 0.0468(9) 0.0293(8) 0.0276(7) 0.0027(6) 0.0178(6) 0.0047(7)
C5 0.0555(12) 0.0323(8) 0.0348(8) -0.0009(6) 0.0198(8) 0.0039(8)
C6 0.0587(12) 0.0376(9) 0.0448(9) 0.0032(7) 0.0282(8) 0.0113(9)
C7 0.0447(11) 0.0451(10) 0.0440(9) 0.0091(7) 0.0211(8) 0.0075(8)
C8 0.0431(11) 0.0373(8) 0.0344(7) 0.0015(7) 0.0160(7) 0.0011(8)
C8A 0.0457(10) 0.0284(8) 0.0291(7) 0.0034(6) 0.0194(7) 0.0033(7)
N9 0.0387(8) 0.0279(6) 0.0327(6) -0.0065(5) 0.0151(5) -0.0029(6)
C9A 0.0420(9) 0.0249(7) 0.0267(7) -0.0003(5) 0.0135(6) -0.0027(7)
C10 0.0395(9) 0.0254(7) 0.0299(7) -0.0036(6) 0.0107(6) -0.0029(7)
C11 0.0455(10) 0.0262(7) 0.0296(7) -0.0052(6) 0.0112(6) 0.0002(7)
C12 0.0427(9) 0.0345(8) 0.0290(7) -0.0064(6) 0.0143(6) -0.0016(8)
C13 0.0596(11) 0.0410(10) 0.0348(8) -0.0020(7) 0.0192(7) -0.0088(9)
C14 0.0407(10) 0.0518(11) 0.0427(8) -0.0115(8) 0.0168(7) -0.0007(8)
C15 0.0494(11) 0.0377(10) 0.0465(9) -0.0148(8) 0.0087(7) -0.0067(8)

loop_
_atom_type_symbol
_atom_type_description
_atom_type_scat_dispersion_real
_atom_type_scat_dispersion_imag
_atom_type_scat_source
C C 0.0033 0.0016 'International Tables Vol C Tables 4.2.6.8 and 6.1.1.4'
H H 0.0000 0.0000 'International Tables Vol C Tables 4.2.6.8 and 6.1.1.4'
N N 0.0061 0.0033 'International Tables Vol C Tables 4.2.6.8 and 6.1.1.4'
O O 0.0106 0.0060 'International Tables Vol C Tables 4.2.6.8 and 6.1.1.4'

loop_
_geom_angle_atom_site_label_1
_geom_angle_atom_site_label_2
_geom_angle_atom_site_label_3
_geom_angle
_geom_angle_site_symmetry_1
_geom_angle_site_symmetry_3
_geom_angle_publ_flag
C2 C1 C9A 116.04(13) . . ?
C2 C1 C10 118.52(14) . . ?
C9A C1 C10 125.35(15) . . ?
O2 C2 C1 119.09(12) . . ?
O2 C2 C3 117.04(13) . . ?
C1 C2 C3 123.70(14) . . ?
C2 O2 C12 115.77(10) . . ?
C4 C3 C2 117.93(14) . . ?
C4 C3 C15 121.95(13) . . ?
C2 C3 C15 120.10(14) . . ?
C3 C4 C4A 120.90(13) . . ?
C3 C4 H4 119.5 . . ?
C4A C4 H4 119.5 . . ?
C4 C4A C9A 118.86(15) . . ?
C4 C4A C4B 134.54(13) . . ?
C9A C4A C4B 106.58(14) . . ?
C5 C4B C8A 118.80(15) . . ?
C5 C4B C4A 134.37(15) . . ?
C8A C4B C4A 106.81(12) . . ?
C6 C5 C4B 119.48(15) . . ?
C6 C5 H5 120.3 . . ?
C4B C5 H5 120.3 . . ?
C5 C6 C7 120.76(16) . . ?
C5 C6 H6 119.6 . . ?
C7 C6 H6 119.6 . . ?
C8 C7 C6 121.46(17) . . ?
C8 C7 H7 119.3 . . ?
C6 C7 H7 119.3 . . ?
C7 C8 C8A 117.14(15) . . ?
C7 C8 H8 121.4 . . ?
C8A C8 H8 121.4 . . ?
C8 C8A N9 128.82(14) . . ?
C8 C8A C4B 122.36(14) . . ?
N9 C8A C4B 108.82(14) . . ?
C9A N9 C8A 108.56(13) . . ?
C9A N9 H9 125.6(12) . . ?
C8A N9 H9 123.4(12) . . ?
N9 C9A C1 128.46(14) . . ?
N9 C9A C4A 109.18(14) . . ?
C1 C9A C4A 122.36(15) . . ?
C11 C10 C1 119.61(15) . . ?
C11 C10 H10 120.2 . . ?
C1 C10 H10 120.2 . . ?
C10 C11 C12 119.78(13) . . ?
C10 C11 H11 120.1 . . ?
C12 C11 H11 120.1 . . ?
O2 C12 C11 108.87(11) . . ?
O2 C12 C14 104.79(11) . . ?
C11 C12 C14 112.61(13) . . ?
O2 C12 C13 108.18(12) . . ?
C11 C12 C13 110.42(13) . . ?
C14 C12 C13 111.70(14) . . ?
C12 C13 H13A 109.5 . . ?
C12 C13 H13B 109.5 . . ?
H13A C13 H13B 109.5 . . ?
C12 C13 H13C 109.5 . . ?
H13A C13 H13C 109.5 . . ?
H13B C13 H13C 109.5 . . ?
C12 C14 H14A 109.5 . . ?
C12 C14 H14B 109.5 . . ?
H14A C14 H14B 109.5 . . ?
C12 C14 H14C 109.5 . . ?
H14A C14 H14C 109.5 . . ?
H14B C14 H14C 109.5 . . ?
C3 C15 H15A 109.5 . . ?
C3 C15 H15B 109.5 . . ?
H15A C15 H15B 109.5 . . ?
C3 C15 H15C 109.5 . . ?
H15A C15 H15C 109.5 . . ?
H15B C15 H15C 109.5 . . ?

loop_
_geom_bond_atom_site_label_1
_geom_bond_atom_site_label_2
_geom_bond_distance
_geom_bond_site_symmetry_2
_geom_bond_publ_flag
C1 C2 1.390(2) . ?
C1 C9A 1.398(2) . ?
C1 C10 1.4563(19) . ?
C2 O2 1.3821(17) . ?
C2 C3 1.4086(19) . ?
O2 C12 1.4809(16) . ?
C3 C4 1.387(2) . ?
C3 C15 1.504(2) . ?
C4 C4A 1.394(2) . ?
C4 H4 0.9500 . ?
C4A C9A 1.410(2) . ?
C4A C4B 1.443(2) . ?
C4B C5 1.392(2) . ?
C4B C8A 1.410(2) . ?
C5 C6 1.375(2) . ?
C5 H5 0.9500 . ?
C6 C7 1.398(3) . ?
C6 H6 0.9500 . ?
C7 C8 1.385(2) . ?
C7 H7 0.9500 . ?
C8 C8A 1.389(2) . ?
C8 H8 0.9500 . ?
C8A N9 1.3913(19) . ?
N9 C9A 1.384(2) . ?
N9 H9 0.874(19) . ?
C10 C11 1.321(2) . ?
C10 H10 0.9500 . ?
C11 C12 1.496(2) . ?
C11 H11 0.9500 . ?
C12 C14 1.511(2) . ?
C12 C13 1.527(2) . ?
C13 H13A 0.9800 . ?
C13 H13B 0.9800 . ?
C13 H13C 0.9800 . ?
C14 H14A 0.9800 . ?
C14 H14B 0.9800 . ?
C14 H14C 0.9800 . ?
C15 H15A 0.9800 . ?
C15 H15B 0.9800 . ?
C15 H15C 0.9800 . ?

loop_
_geom_torsion_atom_site_label_1
_geom_torsion_atom_site_label_2
_geom_torsion_atom_site_label_3
_geom_torsion_atom_site_label_4
_geom_torsion
_geom_torsion_site_symmetry_1
_geom_torsion_site_symmetry_2
_geom_torsion_site_symmetry_3
_geom_torsion_site_symmetry_4
_geom_torsion_publ_flag
C9A C1 C2 O2 179.94(12) . . . . ?
C10 C1 C2 O2 -3.41(19) . . . . ?
C9A C1 C2 C3 -4.92(19) . . . . ?
C10 C1 C2 C3 171.73(13) . . . . ?
C1 C2 O2 C12 -30.58(17) . . . . ?
C3 C2 O2 C12 153.96(12) . . . . ?
O2 C2 C3 C4 179.59(12) . . . . ?
C1 C2 C3 C4 4.4(2) . . . . ?
O2 C2 C3 C15 0.81(19) . . . . ?
C1 C2 C3 C15 -174.42(14) . . . . ?
C2 C3 C4 C4A -0.4(2) . . . . ?
C15 C3 C4 C4A 178.39(14) . . . . ?
C3 C4 C4A C9A -2.6(2) . . . . ?
C3 C4 C4A C4B 178.85(14) . . . . ?
C4 C4A C4B C5 -3.5(3) . . . . ?
C9A C4A C4B C5 177.82(15) . . . . ?
C4 C4A C4B C8A 178.18(15) . . . . ?
C9A C4A C4B C8A -0.48(14) . . . . ?
C8A C4B C5 C6 -0.3(2) . . . . ?
C4A C4B C5 C6 -178.48(16) . . . . ?
C4B C5 C6 C7 -0.5(2) . . . . ?
C5 C6 C7 C8 0.8(2) . . . . ?
C6 C7 C8 C8A -0.3(2) . . . . ?
C7 C8 C8A N9 179.82(13) . . . . ?
C7 C8 C8A C4B -0.6(2) . . . . ?
C5 C4B C8A C8 0.9(2) . . . . ?
C4A C4B C8A C8 179.53(12) . . . . ?
C5 C4B C8A N9 -179.42(12) . . . . ?
C4A C4B C8A N9 -0.81(15) . . . . ?
C8 C8A N9 C9A -178.55(14) . . . . ?
C4B C8A N9 C9A 1.83(15) . . . . ?
C8A N9 C9A C1 178.64(13) . . . . ?
C8A N9 C9A C4A -2.14(15) . . . . ?
C2 C1 C9A N9 -179.21(13) . . . . ?
C10 C1 C9A N9 4.4(2) . . . . ?
C2 C1 C9A C4A 1.66(18) . . . . ?
C10 C1 C9A C4A -174.72(13) . . . . ?
C4 C4A C9A N9 -177.30(13) . . . . ?
C4B C4A C9A N9 1.61(14) . . . . ?
C4 C4A C9A C1 1.97(19) . . . . ?
C4B C4A C9A C1 -179.12(13) . . . . ?
C2 C1 C10 C11 16.8(2) . . . . ?
C9A C1 C10 C11 -166.90(13) . . . . ?
C1 C10 C11 C12 5.2(2) . . . . ?
C2 O2 C12 C11 48.78(15) . . . . ?
C2 O2 C12 C14 169.47(12) . . . . ?
C2 O2 C12 C13 -71.24(16) . . . . ?
C10 C11 C12 O2 -36.35(17) . . . . ?
C10 C11 C12 C14 -152.11(13) . . . . ?
C10 C11 C12 C13 82.28(16) . . . . ?

loop_
_cod_related_entry_id
_cod_related_entry_database
_cod_related_entry_code
1 ChemSpider 87534
